data_4125474
loop_
_publ_author_name
'Graham, Michael J.'
'Yu, Chung-Jui'
'Krzyaniak, Matthew D.'
'Wasielewski, Michael R.'
'Freedman, Danna E.'

_publ_section_title
;
 Synthetic Approach To Determine the Effect of Nuclear Spin Distance on
 Electronic Spin Decoherence.
;
_journal_issue 8
_journal_name_full 'Journal of the American Chemical Society'
_journal_page_first 3196
_journal_page_last 3201
_journal_paper_doi 10.1021/jacs.6b13030
_journal_volume 139
_journal_year 2017
_chemical_formula_moiety 'C10 H12 O S8 V, 2(C24 H20 P), 2(C2 H3 N)'
_chemical_formula_sum 'C62 H58.49 N2 O P2 S8 V'
_chemical_formula_weight 1216.95
_space_group_crystal_system triclinic
_space_group_IT_number 2
_space_group_name_Hall '-P 1'
_space_group_name_H-M_alt 'P -1'
_symmetry_space_group_name_Hall '-P 1'
_symmetry_space_group_name_H-M 'P -1'
_atom_sites_solution_hydrogens mixed
_atom_sites_solution_primary direct
_audit_creation_date 2016-09-19
_audit_creation_method
;
Olex2 1.2
(compiled Jan 19 2015 12:28:14 for OlexSys, GUI svn.r4998)
;
_cell_angle_alpha 103.838(10)
_cell_angle_beta 98.039(11)
_cell_angle_gamma 98.816(11)
_cell_formula_units_Z 2
_cell_length_a 10.663(6)
_cell_length_b 12.686(7)
_cell_length_c 22.853(13)
_cell_measurement_reflns_used 9253
_cell_measurement_temperature 100
_cell_measurement_theta_max 27.69
_cell_measurement_theta_min 2.33
_cell_volume 2916(3)
_computing_cell_refinement 'SAINT V8.34A (Bruker, 2013)'
_computing_data_collection 'APEX2 V2014.11-0 (Bruker, 2014)'
_computing_data_reduction 'Bruker SAINT'
_computing_molecular_graphics 'Olex2 (Dolomanov et al., 2009)'
_computing_publication_material 'Olex2 (Dolomanov et al., 2009)'
_computing_structure_refinement 'ShelXL (Sheldrick, 2008)'
_computing_structure_solution 'ShelXT (Sheldrick, 2015)'
_diffrn_ambient_temperature 99.93
_diffrn_detector_area_resol_mean 8
_diffrn_measured_fraction_theta_full 0.996
_diffrn_measured_fraction_theta_max 0.989
_diffrn_measurement_device_type 'Bruker Kappa APEX CCD area detector'
_diffrn_measurement_method '\w and \f scans'
_diffrn_radiation_monochromator 'QuazarTM optics'
_diffrn_radiation_type MoK\a
_diffrn_radiation_wavelength 0.71073
_diffrn_reflns_av_R_equivalents 0.0262
_diffrn_reflns_av_unetI/netI 0.0273
_diffrn_reflns_Laue_measured_fraction_full 0.996
_diffrn_reflns_Laue_measured_fraction_max 0.989
_diffrn_reflns_limit_h_max 13
_diffrn_reflns_limit_h_min -13
_diffrn_reflns_limit_k_max 10
_diffrn_reflns_limit_k_min -16
_diffrn_reflns_limit_l_max 29
_diffrn_reflns_limit_l_min -29
_diffrn_reflns_number 51771
_diffrn_reflns_point_group_measured_fraction_full 0.996
_diffrn_reflns_point_group_measured_fraction_max 0.989
_diffrn_reflns_theta_full 26.000
_diffrn_reflns_theta_max 27.745
_diffrn_reflns_theta_min 1.685
_diffrn_source microsource
_diffrn_standards_number 0
_exptl_absorpt_coefficient_mu 0.555
_exptl_absorpt_correction_T_max 0.7456
_exptl_absorpt_correction_T_min 0.7057
_exptl_absorpt_correction_type multi-scan
_exptl_absorpt_process_details
'SADABS-2014/5 (Bruker,2014) was used for absorption correction. wR2(int) was 0.0410 before and 0.0375 after correction. The Ratio of minimum to maximum transmission is 0.9465. The \l/2 correction factor is 0.00150.'
_exptl_crystal_colour yellow
_exptl_crystal_colour_primary yellow
_exptl_crystal_density_diffrn 1.386
_exptl_crystal_description block
_exptl_crystal_F_000 1267
_exptl_crystal_size_max 0.385
_exptl_crystal_size_mid 0.122
_exptl_crystal_size_min 0.102
_refine_diff_density_max 2.714
_refine_diff_density_min -1.407
_refine_diff_density_rms 0.083
_refine_ls_extinction_method none
_refine_ls_goodness_of_fit_ref 1.044
_refine_ls_hydrogen_treatment mixed
_refine_ls_matrix_type full
_refine_ls_number_parameters 702
_refine_ls_number_reflns 13559
_refine_ls_number_restraints 0
_refine_ls_restrained_S_all 1.044
_refine_ls_R_factor_all 0.0629
_refine_ls_R_factor_gt 0.0481
_refine_ls_shift/su_max 0.001
_refine_ls_shift/su_mean 0.000
_refine_ls_structure_factor_coef Fsqd
_refine_ls_weighting_details 'w=1/[\s^2^(Fo^2^)+(0.0542P)^2^+4.9806P] where P=(Fo^2^+2Fc^2^)/3'
_refine_ls_weighting_scheme calc
_refine_ls_wR_factor_gt 0.1177
_refine_ls_wR_factor_ref 0.1276
_reflns_Friedel_coverage 0.000
_reflns_number_gt 10912
_reflns_number_total 13559
_reflns_threshold_expression 'I > 2\s(I)'
_cod_data_source_file ja6b13030_si_003.cif
_cod_data_source_block compset
_cod_depositor_comments 'Adding full bibliography for 4125472--4125474.cif.'
_cod_database_code 4125474
_shelxl_version_number 2014/6
_shelx_space_group_comment
;
The symmetry employed for this shelxl refinement is uniquely defined
by the following loop, which should always be used as a source of
symmetry information in preference to the above space-group names.
They are only intended as comments.
;
_olex2_refinement_description
;
1. Fixed Uiso
 At 1.2 times of:
  All C(H) groups, All C(H,H) groups, All C(H,H,H,H) groups
 At 1.5 times of:
  All C(H,H,H) groups, All S(H,H) groups
2. Others
 Fixed Sof: H10A(0.5) H10B(0.5) H10C(0.5) H10D(0.5) H7AA(0.5) H7AB(0.5)
 C8(0.5) H8A(0.5) H8B(0.5) C9(0.5) H9A(0.5) H9B(0.5) H7BC(0.5) H7BD(0.5)
3.a Secondary CH2 refined with riding coordinates:
 C4(H4A,H4B), C3(H3A,H3B), C10(H10A,H10B), C10(H10C,H10D), C2(H2A,H2B),
 C7(H7AA,H7AB), C8(H8A,H8B), C9(H9A,H9B)
3.b Aromatic/amide H refined with riding coordinates:
 C49(H49), C35(H35), C53(H53), C43(H43), C37(H37), C31(H31), C29(H29),
 C59(H59), C41(H41), C13(H13), C15(H15), C51(H51), C52(H52), C17(H17), C47(H47),
  C33(H33), C46(H46), C32(H32), C44(H44), C16(H16), C40(H40), C50(H50),
 C38(H38), C45(H45), C19(H19), C25(H25), C39(H39), C14(H14), C34(H34), C23(H23),
  C28(H28), C58(H58), C55(H55), C27(H27), C26(H26), C57(H57), C20(H20),
 C21(H21), C56(H56), C22(H22)
3.c Idealised Me refined as rotating group:
 C62(H62A,H62B,H62C), C60(H60A,H60B,H60C)
;
_olex2_submission_special_instructions 'No special instructions were received'

loop_
_space_group_symop_operation_xyz
'x, y, z'
'-x, -y, -z'

loop_
_atom_site_label
_atom_site_type_symbol
_atom_site_fract_x
_atom_site_fract_y
_atom_site_fract_z
_atom_site_U_iso_or_equiv
_atom_site_adp_type
_atom_site_occupancy
_atom_site_site_symmetry_order
_atom_site_calc_flag
_atom_site_refinement_flags_posn
_atom_site_refinement_flags_occupancy
_atom_site_disorder_assembly
_atom_site_disorder_group
V1 V 0.08475(4) 0.51983(3) 0.75138(2) 0.01849(10) Uani 1 1 d . . . .
S2 S 0.00897(6) 0.68577(5) 0.79141(3) 0.01947(12) Uani 1 1 d . . . .
S5 S 0.05724(6) 0.34292(5) 0.67885(3) 0.02052(13) Uani 1 1 d . . . .
P1 P 0.50585(6) 0.16964(5) 0.40987(3) 0.01781(13) Uani 1 1 d . . . .
P2 P 0.59736(6) 0.14298(5) 0.85040(3) 0.01693(12) Uani 1 1 d . . . .
S4 S -0.11952(6) 0.76076(5) 0.89743(3) 0.02616(14) Uani 1 1 d . . . .
S7 S 0.17362(8) 0.26240(6) 0.56863(3) 0.03343(17) Uani 1 1 d . . . .
S8 S 0.23996(8) 0.51583(6) 0.55718(4) 0.03701(18) Uani 1 1 d . . A 1
S3 S -0.22552(9) 0.49696(6) 0.89047(4) 0.03849(19) Uani 1 1 d . . . .
S1 S -0.09434(10) 0.43375(6) 0.78405(4) 0.0465(2) Uani 1 1 d . . . .
O1 O 0.2201(2) 0.53304(18) 0.79658(10) 0.0455(6) Uani 1 1 d . . . .
C48 C 0.4864(2) 0.02309(19) 0.85261(11) 0.0183(5) Uani 1 1 d . . . .
C12 C 0.5753(2) 0.26075(19) 0.48440(11) 0.0195(5) Uani 1 1 d . . . .
C36 C 0.5183(2) 0.21475(19) 0.80182(11) 0.0192(5) Uani 1 1 d . . . .
C24 C 0.6267(2) 0.0963(2) 0.38223(11) 0.0202(5) Uani 1 1 d . . . .
C42 C 0.7351(2) 0.09729(19) 0.82262(11) 0.0188(5) Uani 1 1 d . . . .
C49 C 0.3998(2) -0.0401(2) 0.79903(11) 0.0233(5) Uani 1 1 d . . . .
H49 H 0.3915 -0.0143 0.7632 0.028 Uiso 1 1 calc R . . .
C54 C 0.6511(2) 0.2333(2) 0.92697(11) 0.0210(5) Uani 1 1 d . . . .
C30 C 0.3677(2) 0.07387(19) 0.41582(11) 0.0186(5) Uani 1 1 d . . . .
C5 C -0.0878(2) 0.6485(2) 0.84240(11) 0.0208(5) Uani 1 1 d . . . .
C35 C 0.3280(2) 0.0796(2) 0.47216(11) 0.0211(5) Uani 1 1 d . . . .
H35 H 0.3780 0.1301 0.5085 0.025 Uiso 1 1 calc R . . .
C53 C 0.4964(2) -0.0143(2) 0.90547(11) 0.0226(5) Uani 1 1 d . . . .
H53 H 0.5535 0.0289 0.9419 0.027 Uiso 1 1 calc R . . .
C11 C 0.1345(2) 0.3748(2) 0.62062(11) 0.0197(5) Uani 1 1 d . . . .
C43 C 0.8406(2) 0.1763(2) 0.81942(12) 0.0237(5) Uani 1 1 d . . . .
H43 H 0.8380 0.2529 0.8314 0.028 Uiso 1 1 calc R . . .
C37 C 0.3958(2) 0.2360(2) 0.81086(11) 0.0228(5) Uani 1 1 d . . . .
H37 H 0.3523 0.2038 0.8378 0.027 Uiso 1 1 calc R . . .
C31 C 0.2939(2) -0.0023(2) 0.36214(11) 0.0227(5) Uani 1 1 d . . . .
H31 H 0.3201 -0.0060 0.3238 0.027 Uiso 1 1 calc R . . .
C18 C 0.4469(3) 0.24620(19) 0.35829(11) 0.0232(5) Uani 1 1 d . . . .
C4 C -0.2938(2) 0.7489(2) 0.88058(12) 0.0230(5) Uani 1 1 d . . . .
H4A H -0.3139 0.8228 0.8970 0.028 Uiso 1 1 calc R . . .
H4B H -0.3215 0.7286 0.8355 0.028 Uiso 1 1 calc R . . .
C29 C 0.6077(3) -0.0189(2) 0.36962(11) 0.0231(5) Uani 1 1 d . . . .
H29 H 0.5291 -0.0600 0.3743 0.028 Uiso 1 1 calc R . . .
C59 C 0.5786(3) 0.3100(2) 0.95101(12) 0.0253(5) Uani 1 1 d . . . .
H59 H 0.5024 0.3174 0.9266 0.030 Uiso 1 1 calc R . . .
C41 C 0.5803(3) 0.2587(2) 0.76048(11) 0.0238(5) Uani 1 1 d . . . .
H41 H 0.6625 0.2438 0.7537 0.029 Uiso 1 1 calc R . . .
C13 C 0.6849(3) 0.2400(2) 0.51811(11) 0.0244(5) Uani 1 1 d . . . .
H13 H 0.7230 0.1795 0.5011 0.029 Uiso 1 1 calc R . . .
C15 C 0.6813(3) 0.3956(2) 0.60143(11) 0.0249(5) Uani 1 1 d . . . .
H15 H 0.7178 0.4422 0.6413 0.030 Uiso 1 1 calc R . . .
C51 C 0.3380(3) -0.1787(2) 0.85135(12) 0.0254(5) Uani 1 1 d . . . .
H51 H 0.2884 -0.2479 0.8508 0.031 Uiso 1 1 calc R . . .
C52 C 0.4222(3) -0.1154(2) 0.90444(12) 0.0259(5) Uani 1 1 d . . . .
H52 H 0.4292 -0.1413 0.9403 0.031 Uiso 1 1 calc R . . .
C17 C 0.5185(3) 0.3489(2) 0.50980(11) 0.0228(5) Uani 1 1 d . . . .
H17 H 0.4442 0.3632 0.4872 0.027 Uiso 1 1 calc R . . .
C47 C 0.7410(3) -0.0154(2) 0.80622(11) 0.0227(5) Uani 1 1 d . . . .
H47 H 0.6706 -0.0694 0.8083 0.027 Uiso 1 1 calc R . . .
C33 C 0.1420(3) -0.0639(2) 0.42157(12) 0.0256(5) Uani 1 1 d . . . .
H33 H 0.0642 -0.1098 0.4235 0.031 Uiso 1 1 calc R . . .
C46 C 0.8505(3) -0.0478(2) 0.78693(12) 0.0264(5) Uani 1 1 d . . . .
H46 H 0.8553 -0.1240 0.7764 0.032 Uiso 1 1 calc R . . .
C32 C 0.1826(3) -0.0719(2) 0.36550(12) 0.0254(5) Uani 1 1 d . . . .
H32 H 0.1342 -0.1249 0.3296 0.030 Uiso 1 1 calc R . . .
C3 C -0.3745(3) 0.6659(2) 0.90567(13) 0.0276(6) Uani 1 1 d . . . .
H3A H -0.3413 0.6811 0.9501 0.033 Uiso 1 1 calc R . . .
H3B H -0.4646 0.6780 0.9007 0.033 Uiso 1 1 calc R . . .
C44 C 0.9477(3) 0.1427(2) 0.79898(13) 0.0284(6) Uani 1 1 d . . . .
H44 H 1.0176 0.1960 0.7958 0.034 Uiso 1 1 calc R . . .
C16 C 0.5718(3) 0.4158(2) 0.56873(12) 0.0253(5) Uani 1 1 d . . . .
H16 H 0.5330 0.4754 0.5865 0.030 Uiso 1 1 calc R . . .
C40 C 0.5197(3) 0.3247(2) 0.72924(12) 0.0285(6) Uani 1 1 d . . . .
H40 H 0.5602 0.3538 0.7005 0.034 Uiso 1 1 calc R . . .
C50 C 0.3264(3) -0.1406(2) 0.79910(12) 0.0278(6) Uani 1 1 d . . . .
H50 H 0.2678 -0.1835 0.7631 0.033 Uiso 1 1 calc R . . .
C38 C 0.3383(3) 0.3038(2) 0.78052(12) 0.0258(5) Uani 1 1 d . . . .
H38 H 0.2567 0.3198 0.7875 0.031 Uiso 1 1 calc R . . .
C45 C 0.9532(3) 0.0308(2) 0.78298(12) 0.0299(6) Uani 1 1 d . . . .
H45 H 1.0273 0.0079 0.7693 0.036 Uiso 1 1 calc R . . .
C19 C 0.3191(3) 0.2608(2) 0.35505(13) 0.0292(6) Uani 1 1 d . . . .
H19 H 0.2645 0.2266 0.3775 0.035 Uiso 1 1 calc R . . .
C25 C 0.7443(3) 0.1563(2) 0.37576(12) 0.0279(6) Uani 1 1 d . . . .
H25 H 0.7590 0.2348 0.3855 0.033 Uiso 1 1 calc R . . .
C39 C 0.4007(3) 0.3482(2) 0.73989(12) 0.0282(6) Uani 1 1 d . . . .
H39 H 0.3615 0.3949 0.7192 0.034 Uiso 1 1 calc R . . .
C14 C 0.7378(3) 0.3082(2) 0.57656(12) 0.0272(6) Uani 1 1 d . . . .
H14 H 0.8126 0.2948 0.5993 0.033 Uiso 1 1 calc R . . .
C34 C 0.2146(3) 0.0108(2) 0.47457(12) 0.0248(5) Uani 1 1 d . . . .
H34 H 0.1870 0.0150 0.5127 0.030 Uiso 1 1 calc R . . .
C23 C 0.5279(3) 0.2952(2) 0.32490(12) 0.0320(6) Uani 1 1 d . . . .
H23 H 0.6147 0.2852 0.3269 0.038 Uiso 1 1 calc R . . .
C28 C 0.7046(3) -0.0729(2) 0.35021(12) 0.0293(6) Uani 1 1 d . . . .
H28 H 0.6923 -0.1512 0.3422 0.035 Uiso 1 1 calc R . . .
C58 C 0.6183(3) 0.3759(2) 1.01107(12) 0.0308(6) Uani 1 1 d . . . .
H58 H 0.5694 0.4289 1.0273 0.037 Uiso 1 1 calc R . . .
C55 C 0.7627(3) 0.2229(2) 0.96301(13) 0.0310(6) Uani 1 1 d . . . .
H55 H 0.8133 0.1714 0.9468 0.037 Uiso 1 1 calc R . . .
C1 C -0.1313(3) 0.5411(2) 0.83956(13) 0.0294(6) Uani 1 1 d . . . .
C27 C 0.8188(3) -0.0139(3) 0.34242(12) 0.0337(6) Uani 1 1 d . . . .
H27 H 0.8836 -0.0519 0.3283 0.040 Uiso 1 1 calc R . . .
C26 C 0.8385(3) 0.1003(3) 0.35515(13) 0.0344(7) Uani 1 1 d . . . .
H26 H 0.9169 0.1405 0.3498 0.041 Uiso 1 1 calc R . . .
C10 C 0.0649(3) 0.2452(2) 0.49762(12) 0.0299(6) Uani 1 1 d . . . .
H10A H 0.0480 0.1670 0.4733 0.036 Uiso 0.5 1 calc R P B 1
H10B H -0.0184 0.2644 0.5064 0.036 Uiso 0.5 1 calc R P B 1
H10C H 0.1024 0.2048 0.4638 0.036 Uiso 0.5 1 calc R P C 2
H10D H -0.0171 0.1974 0.4984 0.036 Uiso 0.5 1 calc R P C 2
C6 C 0.1614(3) 0.4794(2) 0.61510(12) 0.0256(5) Uani 1 1 d . . . .
C2 C -0.3756(3) 0.5450(2) 0.87532(14) 0.0343(6) Uani 1 1 d . . . .
H2A H -0.4006 0.5322 0.8304 0.041 Uiso 1 1 calc R . . .
H2B H -0.4436 0.4987 0.8887 0.041 Uiso 1 1 calc R . . .
C57 C 0.7280(3) 0.3650(2) 1.04729(13) 0.0362(7) Uani 1 1 d . . . .
H57 H 0.7539 0.4095 1.0884 0.043 Uiso 1 1 calc R . . .
C20 C 0.2717(3) 0.3251(2) 0.31918(13) 0.0363(7) Uani 1 1 d . . . .
H20 H 0.1852 0.3359 0.3174 0.044 Uiso 1 1 calc R . . .
C21 C 0.3513(4) 0.3735(2) 0.28595(12) 0.0416(8) Uani 1 1 d . . . .
H21 H 0.3187 0.4170 0.2611 0.050 Uiso 1 1 calc R . . .
C56 C 0.7995(3) 0.2893(3) 1.02359(14) 0.0401(7) Uani 1 1 d . . . .
H56 H 0.8750 0.2819 1.0486 0.048 Uiso 1 1 calc R . . .
C22 C 0.4784(4) 0.3591(2) 0.28853(13) 0.0425(8) Uani 1 1 d . . . .
H22 H 0.5319 0.3928 0.2655 0.051 Uiso 1 1 calc R . . .
N2 N 0.2492(3) 0.2953(4) 0.92566(15) 0.0663(10) Uani 1 1 d . . . .
C63 C 0.1669(3) 0.3419(3) 0.93276(15) 0.0436(8) Uani 1 1 d . . . .
C7 C 0.1380(3) 0.4351(3) 0.48311(15) 0.0413(7) Uani 1 1 d . . . .
H7AA H 0.0503 0.4515 0.4840 0.050 Uiso 0.5 1 calc R P A 1
H7AB H 0.1710 0.4659 0.4511 0.050 Uiso 0.5 1 calc R P A 1
N1 N 0.8042(4) -0.0034(3) 0.97797(19) 0.0776(12) Uani 1 1 d . . . .
C62 C 0.0611(3) 0.3980(3) 0.9416(2) 0.0746(16) Uani 1 1 d . . . .
H62A H 0.0336 0.4222 0.9050 0.112 Uiso 1 1 calc GR . . .
H62B H 0.0887 0.4627 0.9772 0.112 Uiso 1 1 calc GR . . .
H62C H -0.0110 0.3476 0.9487 0.112 Uiso 1 1 calc GR . . .
C61 C 0.8417(5) -0.0085(3) 1.0275(2) 0.0623(12) Uani 1 1 d . . . .
C60 C 0.8873(5) -0.0167(4) 1.0861(2) 0.0777(15) Uani 1 1 d . . . .
H60A H 0.9722 -0.0377 1.0873 0.117 Uiso 1 1 calc GR . . .
H60B H 0.8269 -0.0730 1.0963 0.117 Uiso 1 1 calc GR . . .
H60C H 0.8951 0.0549 1.1159 0.117 Uiso 1 1 calc GR . . .
C8 C 0.1225(5) 0.3179(6) 0.4620(3) 0.0350(13) Uani 0.5 1 d . P A 1
H8A H 0.2089 0.3011 0.4577 0.042 Uiso 0.5 1 calc R P A 1
H8B H 0.0693 0.2949 0.4203 0.042 Uiso 0.5 1 calc R P A 1
C9 C 0.0336(5) 0.3475(5) 0.4825(3) 0.0291(11) Uani 0.5 1 d . P A 2
H9A H -0.0209 0.3248 0.4411 0.035 Uiso 0.5 1 calc R P A 2
H9B H -0.0200 0.3792 0.5116 0.035 Uiso 0.5 1 calc R P A 2
S6 S 0.11917(8) 0.59047(5) 0.66609(3) 0.03165(16) Uani 1 1 d . . . .
H7BC H 0.212(7) 0.386(6) 0.462(3) 0.047 Uiso 0.5 1 d R P D 2
H7BD H 0.123(7) 0.487(6) 0.457(3) 0.047 Uiso 0.5 1 d R P E 2

loop_
_atom_site_aniso_label
_atom_site_aniso_U_11
_atom_site_aniso_U_22
_atom_site_aniso_U_33
_atom_site_aniso_U_23
_atom_site_aniso_U_13
_atom_site_aniso_U_12
V1 0.0190(2) 0.01673(19) 0.0186(2) 0.00342(15) 0.00061(15) 0.00467(15)
S2 0.0176(3) 0.0151(3) 0.0272(3) 0.0071(2) 0.0065(2) 0.0031(2)
S5 0.0224(3) 0.0144(3) 0.0219(3) 0.0040(2) 0.0001(2) -0.0002(2)
P1 0.0225(3) 0.0141(3) 0.0146(3) 0.0030(2) 0.0001(2) 0.0011(2)
P2 0.0189(3) 0.0157(3) 0.0145(3) 0.0045(2) 0.0015(2) -0.0013(2)
S4 0.0244(3) 0.0236(3) 0.0264(3) -0.0013(2) 0.0039(2) 0.0059(2)
S7 0.0423(4) 0.0273(3) 0.0253(3) -0.0049(3) -0.0038(3) 0.0183(3)
S8 0.0453(4) 0.0304(4) 0.0340(4) 0.0019(3) 0.0238(3) -0.0010(3)
S3 0.0567(5) 0.0318(4) 0.0467(4) 0.0248(3) 0.0364(4) 0.0208(3)
S1 0.0722(6) 0.0155(3) 0.0643(5) 0.0119(3) 0.0530(5) 0.0074(3)
O1 0.0462(13) 0.0373(12) 0.0384(12) -0.0134(9) -0.0184(10) 0.0253(10)
C48 0.0185(11) 0.0162(11) 0.0181(11) 0.0041(9) 0.0023(9) -0.0014(9)
C12 0.0250(12) 0.0147(11) 0.0160(11) 0.0035(8) 0.0007(9) -0.0007(9)
C36 0.0224(12) 0.0176(11) 0.0152(11) 0.0038(8) 0.0008(9) 0.0007(9)
C24 0.0220(12) 0.0215(12) 0.0138(11) 0.0025(9) -0.0008(9) 0.0020(9)
C42 0.0207(11) 0.0186(11) 0.0165(11) 0.0067(9) 0.0015(9) 0.0010(9)
C49 0.0236(12) 0.0257(13) 0.0170(11) 0.0054(9) 0.0010(9) -0.0030(10)
C54 0.0245(12) 0.0189(11) 0.0156(11) 0.0052(9) 0.0014(9) -0.0064(9)
C30 0.0207(11) 0.0155(11) 0.0189(11) 0.0052(9) 0.0003(9) 0.0034(9)
C5 0.0217(12) 0.0217(12) 0.0211(12) 0.0066(9) 0.0058(9) 0.0069(9)
C35 0.0248(12) 0.0180(11) 0.0197(12) 0.0039(9) 0.0024(9) 0.0054(9)
C53 0.0238(12) 0.0213(12) 0.0200(12) 0.0058(9) 0.0010(10) -0.0018(10)
C11 0.0189(11) 0.0192(11) 0.0189(11) 0.0021(9) -0.0006(9) 0.0060(9)
C43 0.0250(13) 0.0199(12) 0.0251(13) 0.0076(10) 0.0022(10) 0.0004(10)
C37 0.0264(13) 0.0227(12) 0.0184(12) 0.0043(9) 0.0050(10) 0.0037(10)
C31 0.0256(13) 0.0222(12) 0.0179(12) 0.0066(9) -0.0007(9) 0.0002(10)
C18 0.0366(14) 0.0143(11) 0.0149(11) 0.0026(9) -0.0032(10) 0.0022(10)
C4 0.0255(13) 0.0240(12) 0.0214(12) 0.0054(10) 0.0055(10) 0.0101(10)
C29 0.0289(13) 0.0216(12) 0.0153(11) 0.0018(9) -0.0001(10) 0.0032(10)
C59 0.0305(14) 0.0229(12) 0.0203(12) 0.0048(10) 0.0071(10) -0.0017(10)
C41 0.0253(13) 0.0247(13) 0.0211(12) 0.0086(10) 0.0036(10) 0.0011(10)
C13 0.0311(14) 0.0204(12) 0.0188(12) 0.0029(9) -0.0016(10) 0.0061(10)
C15 0.0359(14) 0.0192(12) 0.0152(11) 0.0018(9) 0.0014(10) -0.0005(10)
C51 0.0249(13) 0.0192(12) 0.0294(13) 0.0071(10) 0.0044(10) -0.0044(10)
C52 0.0294(13) 0.0231(13) 0.0255(13) 0.0112(10) 0.0030(11) 0.0000(10)
C17 0.0259(13) 0.0194(12) 0.0213(12) 0.0038(9) 0.0025(10) 0.0032(10)
C47 0.0285(13) 0.0197(12) 0.0175(11) 0.0057(9) 0.0001(10) 0.0006(10)
C33 0.0255(13) 0.0208(12) 0.0318(14) 0.0106(10) 0.0055(11) 0.0023(10)
C46 0.0363(15) 0.0234(13) 0.0189(12) 0.0028(10) 0.0033(10) 0.0100(11)
C32 0.0285(13) 0.0216(12) 0.0217(12) 0.0059(10) -0.0029(10) -0.0015(10)
C3 0.0296(14) 0.0331(14) 0.0262(13) 0.0115(11) 0.0136(11) 0.0113(11)
C44 0.0233(13) 0.0335(15) 0.0287(14) 0.0107(11) 0.0066(11) 0.0006(11)
C16 0.0334(14) 0.0182(12) 0.0203(12) 0.0001(9) 0.0027(10) 0.0034(10)
C40 0.0327(14) 0.0285(14) 0.0258(13) 0.0144(11) 0.0026(11) 0.0011(11)
C50 0.0256(13) 0.0259(13) 0.0240(13) 0.0022(10) -0.0001(10) -0.0073(10)
C38 0.0263(13) 0.0238(13) 0.0242(13) 0.0024(10) -0.0001(10) 0.0058(10)
C45 0.0302(14) 0.0376(15) 0.0239(13) 0.0071(11) 0.0077(11) 0.0119(12)
C19 0.0352(15) 0.0189(12) 0.0275(14) 0.0069(10) -0.0093(11) 0.0001(11)
C25 0.0266(13) 0.0283(14) 0.0224(13) 0.0019(10) 0.0014(10) -0.0033(11)
C39 0.0345(14) 0.0230(13) 0.0252(13) 0.0084(10) -0.0037(11) 0.0047(11)
C14 0.0331(14) 0.0256(13) 0.0193(12) 0.0043(10) -0.0047(10) 0.0060(11)
C34 0.0319(14) 0.0206(12) 0.0238(13) 0.0065(10) 0.0095(11) 0.0063(10)
C23 0.0549(19) 0.0233(13) 0.0197(13) 0.0061(10) 0.0109(12) 0.0094(12)
C28 0.0374(15) 0.0289(14) 0.0175(12) -0.0012(10) -0.0019(11) 0.0121(12)
C58 0.0417(16) 0.0249(13) 0.0221(13) 0.0023(10) 0.0119(12) -0.0042(11)
C55 0.0320(15) 0.0315(14) 0.0245(13) 0.0047(11) -0.0025(11) 0.0024(11)
C1 0.0405(16) 0.0229(13) 0.0352(15) 0.0141(11) 0.0237(13) 0.0120(11)
C27 0.0291(14) 0.0499(18) 0.0178(13) -0.0015(12) 0.0002(11) 0.0147(13)
C26 0.0217(13) 0.0495(18) 0.0238(14) 0.0012(12) 0.0012(11) -0.0017(12)
C10 0.0263(13) 0.0361(15) 0.0230(13) 0.0029(11) 0.0012(10) 0.0043(11)
C6 0.0306(14) 0.0200(12) 0.0265(13) 0.0030(10) 0.0140(11) 0.0029(10)
C2 0.0434(17) 0.0293(15) 0.0346(16) 0.0103(12) 0.0211(13) 0.0048(12)
C57 0.0499(18) 0.0318(15) 0.0177(13) 0.0012(11) 0.0038(12) -0.0094(13)
C20 0.0511(18) 0.0214(13) 0.0273(14) 0.0028(11) -0.0167(13) 0.0075(12)
C21 0.087(3) 0.0195(13) 0.0142(12) 0.0021(10) -0.0059(14) 0.0162(15)
C56 0.0411(17) 0.0412(17) 0.0279(15) 0.0050(13) -0.0115(13) 0.0003(14)
C22 0.089(3) 0.0232(14) 0.0198(14) 0.0083(11) 0.0154(15) 0.0158(16)
N2 0.058(2) 0.110(3) 0.0375(17) 0.0118(18) 0.0172(15) 0.041(2)
C63 0.0359(17) 0.053(2) 0.0365(17) 0.0007(14) 0.0129(14) 0.0052(15)
C7 0.0451(19) 0.0491(19) 0.0338(16) 0.0206(15) 0.0041(14) 0.0089(15)
N1 0.105(3) 0.050(2) 0.064(2) 0.0031(17) -0.017(2) 0.022(2)
C62 0.0254(17) 0.054(2) 0.111(4) -0.036(2) 0.011(2) -0.0014(16)
C61 0.078(3) 0.040(2) 0.054(2) 0.0003(17) -0.020(2) 0.0148(19)
C60 0.089(4) 0.065(3) 0.072(3) 0.034(2) -0.009(3) -0.010(3)
C8 0.021(3) 0.063(4) 0.021(3) 0.009(3) 0.006(2) 0.011(3)
C9 0.030(3) 0.029(3) 0.023(3) 0.003(2) 0.004(2) -0.001(2)
S6 0.0492(4) 0.0161(3) 0.0338(4) 0.0059(3) 0.0249(3) 0.0041(3)

loop_
_atom_type_symbol
_atom_type_description
_atom_type_scat_dispersion_real
_atom_type_scat_dispersion_imag
_atom_type_scat_source
C C 0.0033 0.0016 'International Tables Vol C Tables 4.2.6.8 and 6.1.1.4'
H H 0.0000 0.0000 'International Tables Vol C Tables 4.2.6.8 and 6.1.1.4'
N N 0.0061 0.0033 'International Tables Vol C Tables 4.2.6.8 and 6.1.1.4'
O O 0.0106 0.0060 'International Tables Vol C Tables 4.2.6.8 and 6.1.1.4'
P P 0.1023 0.0942 'International Tables Vol C Tables 4.2.6.8 and 6.1.1.4'
S S 0.1246 0.1234 'International Tables Vol C Tables 4.2.6.8 and 6.1.1.4'
V V 0.3005 0.5294 'International Tables Vol C Tables 4.2.6.8 and 6.1.1.4'

loop_
_geom_angle_atom_site_label_1
_geom_angle_atom_site_label_2
_geom_angle_atom_site_label_3
_geom_angle
S2 V1 S5 150.80(3)
S1 V1 S2 83.89(4)
S1 V1 S5 83.67(4)
S1 V1 S6 136.07(4)
O1 V1 S2 104.05(8)
O1 V1 S5 105.13(8)
O1 V1 S1 113.45(11)
O1 V1 S6 110.47(11)
S6 V1 S2 86.81(4)
S6 V1 S5 84.04(5)
C5 S2 V1 103.19(9)
C11 S5 V1 102.93(9)
C12 P1 C24 108.15(12)
C12 P1 C30 109.29(11)
C12 P1 C18 110.74(12)
C24 P1 C30 110.40(12)
C24 P1 C18 111.88(12)
C30 P1 C18 106.37(12)
C48 P2 C36 109.33(12)
C48 P2 C42 107.86(12)
C48 P2 C54 109.50(11)
C36 P2 C42 111.84(11)
C36 P2 C54 109.74(12)
C42 P2 C54 108.52(12)
C5 S4 C4 104.61(12)
C11 S7 C10 104.58(13)
C6 S8 C7 106.38(15)
C1 S3 C2 104.68(14)
C1 S1 V1 104.15(10)
C49 C48 P2 119.87(18)
C53 C48 P2 119.68(18)
C53 C48 C49 120.0(2)
C13 C12 P1 119.29(19)
C17 C12 P1 120.70(19)
C17 C12 C13 120.0(2)
C37 C36 P2 117.89(18)
C41 C36 P2 121.8(2)
C41 C36 C37 120.0(2)
C29 C24 P1 120.85(19)
C29 C24 C25 119.6(2)
C25 C24 P1 119.5(2)
C43 C42 P2 119.47(19)
C47 C42 P2 120.99(18)
C47 C42 C43 119.5(2)
C48 C49 H49 120.3
C50 C49 C48 119.3(2)
C50 C49 H49 120.3
C59 C54 P2 120.4(2)
C55 C54 P2 119.7(2)
C55 C54 C59 119.9(2)
C35 C30 P1 120.81(18)
C35 C30 C31 119.8(2)
C31 C30 P1 119.18(19)
S2 C5 S4 115.17(14)
C1 C5 S2 121.3(2)
C1 C5 S4 123.6(2)
C30 C35 H35 120.2
C34 C35 C30 119.6(2)
C34 C35 H35 120.2
C48 C53 H53 120.2
C52 C53 C48 119.6(2)
C52 C53 H53 120.2
S5 C11 S7 116.37(14)
C6 C11 S5 121.98(19)
C6 C11 S7 121.6(2)
C42 C43 H43 119.9
C44 C43 C42 120.2(2)
C44 C43 H43 119.9
C36 C37 H37 119.9
C38 C37 C36 120.1(2)
C38 C37 H37 119.9
C30 C31 H31 120.1
C32 C31 C30 119.8(2)
C32 C31 H31 120.1
C19 C18 P1 118.0(2)
C19 C18 C23 120.5(2)
C23 C18 P1 121.5(2)
S4 C4 H4A 108.1
S4 C4 H4B 108.1
H4A C4 H4B 107.3
C3 C4 S4 116.63(18)
C3 C4 H4A 108.1
C3 C4 H4B 108.1
C24 C29 H29 120.2
C28 C29 C24 119.5(3)
C28 C29 H29 120.2
C54 C59 H59 120.1
C54 C59 C58 119.7(3)
C58 C59 H59 120.1
C36 C41 H41 120.5
C40 C41 C36 119.0(3)
C40 C41 H41 120.5
C12 C13 H13 120.0
C14 C13 C12 119.9(2)
C14 C13 H13 120.0
C16 C15 H15 119.7
C14 C15 H15 119.7
C14 C15 C16 120.6(2)
C52 C51 H51 120.0
C50 C51 H51 120.0
C50 C51 C52 120.0(2)
C53 C52 H52 119.8
C51 C52 C53 120.4(2)
C51 C52 H52 119.8
C12 C17 H17 120.3
C16 C17 C12 119.5(2)
C16 C17 H17 120.3
C42 C47 H47 120.2
C46 C47 C42 119.6(2)
C46 C47 H47 120.2
C32 C33 H33 119.8
C34 C33 H33 119.8
C34 C33 C32 120.3(2)
C47 C46 H46 119.8
C47 C46 C45 120.4(2)
C45 C46 H46 119.8
C31 C32 C33 120.0(2)
C31 C32 H32 120.0
C33 C32 H32 120.0
C4 C3 H3A 108.6
C4 C3 H3B 108.6
H3A C3 H3B 107.5
C2 C3 C4 114.9(2)
C2 C3 H3A 108.6
C2 C3 H3B 108.6
C43 C44 H44 120.0
C43 C44 C45 120.0(2)
C45 C44 H44 120.0
C15 C16 C17 120.2(2)
C15 C16 H16 119.9
C17 C16 H16 119.9
C41 C40 H40 119.7
C39 C40 C41 120.6(2)
C39 C40 H40 119.7
C49 C50 H50 119.7
C51 C50 C49 120.6(2)
C51 C50 H50 119.7
C37 C38 H38 120.1
C37 C38 C39 119.7(3)
C39 C38 H38 120.1
C46 C45 C44 120.2(3)
C46 C45 H45 119.9
C44 C45 H45 119.9
C18 C19 H19 119.9
C20 C19 C18 120.2(3)
C20 C19 H19 119.9
C24 C25 H25 120.1
C26 C25 C24 119.8(3)
C26 C25 H25 120.1
C40 C39 C38 120.4(2)
C40 C39 H39 119.8
C38 C39 H39 119.8
C13 C14 H14 120.1
C15 C14 C13 119.8(2)
C15 C14 H14 120.1
C35 C34 H34 119.8
C33 C34 C35 120.4(2)
C33 C34 H34 119.8
C18 C23 H23 120.7
C22 C23 C18 118.7(3)
C22 C23 H23 120.7
C29 C28 H28 119.6
C27 C28 C29 120.7(3)
C27 C28 H28 119.6
C59 C58 H58 119.7
C57 C58 C59 120.7(3)
C57 C58 H58 119.7
C54 C55 H55 120.4
C54 C55 C56 119.2(3)
C56 C55 H55 120.4
S1 C1 S3 114.99(15)
C5 C1 S3 124.0(2)
C5 C1 S1 121.0(2)
C28 C27 H27 120.0
C26 C27 C28 120.0(3)
C26 C27 H27 120.0
C25 C26 H26 119.8
C27 C26 C25 120.3(3)
C27 C26 H26 119.8
S7 C10 H10A 109.7
S7 C10 H10B 109.7
S7 C10 H10C 108.0
S7 C10 H10D 108.0
H10A C10 H10B 108.2
H10C C10 H10D 107.2
C8 C10 S7 109.9(3)
C8 C10 H10A 109.7
C8 C10 H10B 109.7
C9 C10 S7 117.4(3)
C9 C10 H10C 108.0
C9 C10 H10D 108.0
C11 C6 S8 123.6(2)
C11 C6 S6 121.4(2)
S6 C6 S8 114.99(15)
S3 C2 H2A 108.2
S3 C2 H2B 108.2
C3 C2 S3 116.5(2)
C3 C2 H2A 108.2
C3 C2 H2B 108.2
H2A C2 H2B 107.3
C58 C57 H57 120.2
C56 C57 C58 119.6(3)
C56 C57 H57 120.2
C19 C20 H20 120.2
C21 C20 C19 119.6(3)
C21 C20 H20 120.2
C20 C21 H21 119.6
C20 C21 C22 120.8(3)
C22 C21 H21 119.6
C55 C56 H56 119.5
C57 C56 C55 120.9(3)
C57 C56 H56 119.5
C23 C22 H22 119.8
C21 C22 C23 120.3(3)
C21 C22 H22 119.8
N2 C63 C62 178.6(4)
S8 C7 H7AA 106.7
S8 C7 H7AB 106.7
H7AA C7 H7AB 106.6
C8 C7 S8 122.4(3)
C8 C7 H7AA 106.7
C8 C7 H7AB 106.7
C9 C7 H7BC 102(4)
C9 C7 H7BD 119(4)
H7BC C7 H7BD 105(5)
C63 C62 H62A 109.5
C63 C62 H62B 109.5
C63 C62 H62C 109.5
H62A C62 H62B 109.5
H62A C62 H62C 109.5
H62B C62 H62C 109.5
N1 C61 C60 178.8(5)
C61 C60 H60A 109.5
C61 C60 H60B 109.5
C61 C60 H60C 109.5
H60A C60 H60B 109.5
H60A C60 H60C 109.5
H60B C60 H60C 109.5
C10 C8 H8A 107.2
C10 C8 H8B 107.2
C7 C8 C10 120.5(4)
C7 C8 H8A 107.2
C7 C8 H8B 107.2
H8A C8 H8B 106.8
C10 C9 H9A 107.6
C10 C9 H9B 107.6
C7 C9 C10 119.0(4)
C7 C9 H9A 107.6
C7 C9 H9B 107.6
H9A C9 H9B 107.0
C6 S6 V1 103.33(10)

loop_
_geom_bond_atom_site_label_1
_geom_bond_atom_site_label_2
_geom_bond_distance
V1 S2 2.3934(12)
V1 S5 2.3984(13)
V1 S1 2.3551(13)
V1 O1 1.614(2)
V1 S6 2.3816(13)
S2 C5 1.760(3)
S5 C11 1.754(3)
P1 C12 1.797(3)
P1 C24 1.800(3)
P1 C30 1.803(3)
P1 C18 1.804(3)
P2 C48 1.794(2)
P2 C36 1.797(3)
P2 C42 1.801(3)
P2 C54 1.806(3)
S4 C5 1.770(3)
S4 C4 1.819(3)
S7 C11 1.769(3)
S7 C10 1.803(3)
S8 C6 1.775(3)
S8 C7 1.847(4)
S3 C1 1.773(3)
S3 C2 1.816(3)
S1 C1 1.760(3)
C48 C49 1.408(3)
C48 C53 1.397(3)
C12 C13 1.402(4)
C12 C17 1.396(4)
C36 C37 1.406(4)
C36 C41 1.398(3)
C24 C29 1.396(4)
C24 C25 1.410(4)
C42 C43 1.410(3)
C42 C47 1.403(3)
C49 H49 0.9500
C49 C50 1.390(4)
C54 C59 1.394(4)
C54 C55 1.392(4)
C30 C35 1.400(3)
C30 C31 1.410(3)
C5 C1 1.353(4)
C35 H35 0.9500
C35 C34 1.395(4)
C53 H53 0.9500
C53 C52 1.393(3)
C11 C6 1.354(4)
C43 H43 0.9500
C43 C44 1.381(4)
C37 H37 0.9500
C37 C38 1.387(4)
C31 H31 0.9500
C31 C32 1.390(4)
C18 C19 1.397(4)
C18 C23 1.400(4)
C4 H4A 0.9900
C4 H4B 0.9900
C4 C3 1.526(4)
C29 H29 0.9500
C29 C28 1.391(4)
C59 H59 0.9500
C59 C58 1.394(4)
C41 H41 0.9500
C41 C40 1.397(4)
C13 H13 0.9500
C13 C14 1.392(4)
C15 H15 0.9500
C15 C16 1.388(4)
C15 C14 1.384(4)
C51 H51 0.9500
C51 C52 1.390(4)
C51 C50 1.389(4)
C52 H52 0.9500
C17 H17 0.9500
C17 C16 1.396(3)
C47 H47 0.9500
C47 C46 1.389(4)
C33 H33 0.9500
C33 C32 1.395(4)
C33 C34 1.389(4)
C46 H46 0.9500
C46 C45 1.392(4)
C32 H32 0.9500
C3 H3A 0.9900
C3 H3B 0.9900
C3 C2 1.523(4)
C44 H44 0.9500
C44 C45 1.392(4)
C16 H16 0.9500
C40 H40 0.9500
C40 C39 1.388(4)
C50 H50 0.9500
C38 H38 0.9500
C38 C39 1.389(4)
C45 H45 0.9500
C19 H19 0.9500
C19 C20 1.387(4)
C25 H25 0.9500
C25 C26 1.388(4)
C39 H39 0.9500
C14 H14 0.9500
C34 H34 0.9500
C23 H23 0.9500
C23 C22 1.399(4)
C28 H28 0.9500
C28 C27 1.386(4)
C58 H58 0.9500
C58 C57 1.381(5)
C55 H55 0.9500
C55 C56 1.403(4)
C27 H27 0.9500
C27 C26 1.384(5)
C26 H26 0.9500
C10 H10A 0.9900
C10 H10B 0.9900
C10 H10C 0.9900
C10 H10D 0.9900
C10 C8 1.488(7)
C10 C9 1.493(6)
C6 S6 1.761(3)
C2 H2A 0.9900
C2 H2B 0.9900
C57 H57 0.9500
C57 C56 1.374(5)
C20 H20 0.9500
C20 C21 1.385(5)
C21 H21 0.9500
C21 C22 1.389(5)
C56 H56 0.9500
C22 H22 0.9500
N2 C63 1.141(5)
C63 C62 1.435(5)
C7 H7AA 0.9900
C7 H7AB 0.9900
C7 C8 1.425(8)
C7 C9 1.443(6)
C7 H7BC 1.16(8)
C7 H7BD 1.01(7)
N1 C61 1.167(5)
C62 H62A 0.9800
C62 H62B 0.9800
C62 H62C 0.9800
C61 C60 1.392(6)
C60 H60A 0.9800
C60 H60B 0.9800
C60 H60C 0.9800
C8 H8A 0.9900
C8 H8B 0.9900
C9 H9A 0.9900
C9 H9B 0.9900

loop_
_geom_torsion_atom_site_label_1
_geom_torsion_atom_site_label_2
_geom_torsion_atom_site_label_3
_geom_torsion_atom_site_label_4
_geom_torsion
V1 S2 C5 S4 161.28(11)
V1 S2 C5 C1 -17.3(3)
V1 S5 C11 S7 163.37(11)
V1 S5 C11 C6 -17.5(2)
V1 S1 C1 S3 -160.32(14)
V1 S1 C1 C5 18.8(3)
S2 C5 C1 S3 178.26(16)
S2 C5 C1 S1 -0.7(4)
S5 C11 C6 S8 179.75(15)
S5 C11 C6 S6 -0.4(3)
P1 C12 C13 C14 -178.4(2)
P1 C12 C17 C16 177.61(19)
P1 C24 C29 C28 -177.93(19)
P1 C24 C25 C26 179.2(2)
P1 C30 C35 C34 174.59(19)
P1 C30 C31 C32 -176.0(2)
P1 C18 C19 C20 175.8(2)
P1 C18 C23 C22 -176.2(2)
P2 C48 C49 C50 171.5(2)
P2 C48 C53 C52 -171.3(2)
P2 C36 C37 C38 171.26(19)
P2 C36 C41 C40 -172.5(2)
P2 C42 C43 C44 179.2(2)
P2 C42 C47 C46 -177.82(19)
P2 C54 C59 C58 177.30(19)
P2 C54 C55 C56 -176.5(2)
S4 C5 C1 S3 -0.2(4)
S4 C5 C1 S1 -179.24(16)
S4 C4 C3 C2 -69.5(3)
S7 C11 C6 S8 -1.2(3)
S7 C11 C6 S6 178.65(14)
S7 C10 C8 C7 -68.8(5)
S7 C10 C9 C7 53.1(5)
S8 C6 S6 V1 -161.89(13)
S8 C7 C8 C10 61.3(6)
C48 P2 C36 C37 48.4(2)
C48 P2 C36 C41 -138.1(2)
C48 P2 C42 C43 -176.75(19)
C48 P2 C42 C47 0.9(2)
C48 P2 C54 C59 -85.4(2)
C48 P2 C54 C55 92.0(2)
C48 C49 C50 C51 0.0(4)
C48 C53 C52 C51 -0.4(4)
C12 P1 C24 C29 118.4(2)
C12 P1 C24 C25 -58.9(2)
C12 P1 C30 C35 1.5(2)
C12 P1 C30 C31 176.90(19)
C12 P1 C18 C19 -90.2(2)
C12 P1 C18 C23 86.3(2)
C12 C13 C14 C15 0.6(4)
C12 C17 C16 C15 0.8(4)
C36 P2 C48 C49 38.6(2)
C36 P2 C48 C53 -148.7(2)
C36 P2 C42 C43 63.0(2)
C36 P2 C42 C47 -119.3(2)
C36 P2 C54 C59 34.6(2)
C36 P2 C54 C55 -148.0(2)
C36 C37 C38 C39 1.8(4)
C36 C41 C40 C39 1.2(4)
C24 P1 C12 C13 -20.2(2)
C24 P1 C12 C17 162.2(2)
C24 P1 C30 C35 120.3(2)
C24 P1 C30 C31 -64.3(2)
C24 P1 C18 C19 149.1(2)
C24 P1 C18 C23 -34.4(2)
C24 C29 C28 C27 -0.9(4)
C24 C25 C26 C27 -1.6(4)
C42 P2 C48 C49 -83.2(2)
C42 P2 C48 C53 89.5(2)
C42 P2 C36 C37 167.80(18)
C42 P2 C36 C41 -18.7(2)
C42 P2 C54 C59 157.11(19)
C42 P2 C54 C55 -25.5(2)
C42 C43 C44 C45 -1.7(4)
C42 C47 C46 C45 -0.9(4)
C49 C48 C53 C52 1.3(4)
C54 P2 C48 C49 158.9(2)
C54 P2 C48 C53 -28.5(2)
C54 P2 C36 C37 -71.7(2)
C54 P2 C36 C41 101.8(2)
C54 P2 C42 C43 -58.2(2)
C54 P2 C42 C47 119.5(2)
C54 C59 C58 C57 -0.8(4)
C54 C55 C56 C57 -0.8(5)
C30 P1 C12 C13 100.0(2)
C30 P1 C12 C17 -77.6(2)
C30 P1 C24 C29 -1.1(2)
C30 P1 C24 C25 -178.38(19)
C30 P1 C18 C19 28.5(2)
C30 P1 C18 C23 -155.1(2)
C30 C35 C34 C33 0.6(4)
C30 C31 C32 C33 2.0(4)
C5 S4 C4 C3 81.2(2)
C35 C30 C31 C32 -0.5(4)
C53 C48 C49 C50 -1.1(4)
C11 S7 C10 C8 87.4(3)
C11 S7 C10 C9 36.5(3)
C11 C6 S6 V1 18.3(3)
C43 C42 C47 C46 -0.1(4)
C43 C44 C45 C46 0.6(4)
C37 C36 C41 C40 0.9(4)
C37 C38 C39 C40 0.3(4)
C31 C30 C35 C34 -0.8(4)
C18 P1 C12 C13 -143.1(2)
C18 P1 C12 C17 39.3(2)
C18 P1 C24 C29 -119.4(2)
C18 P1 C24 C25 63.4(2)
C18 P1 C30 C35 -118.1(2)
C18 P1 C30 C31 57.3(2)
C18 C19 C20 C21 0.9(4)
C18 C23 C22 C21 0.1(4)
C4 S4 C5 S2 117.26(15)
C4 S4 C5 C1 -64.2(3)
C4 C3 C2 S3 69.3(3)
C29 C24 C25 C26 1.9(4)
C29 C28 C27 C26 1.3(4)
C59 C54 C55 C56 0.8(4)
C59 C58 C57 C56 0.8(4)
C41 C36 C37 C38 -2.4(4)
C41 C40 C39 C38 -1.8(4)
C13 C12 C17 C16 0.1(4)
C52 C51 C50 C49 0.9(4)
C17 C12 C13 C14 -0.8(4)
C47 C42 C43 C44 1.4(4)
C47 C46 C45 C44 0.7(4)
C32 C33 C34 C35 0.9(4)
C16 C15 C14 C13 0.2(4)
C50 C51 C52 C53 -0.7(4)
C19 C18 C23 C22 0.2(4)
C19 C20 C21 C22 -0.6(4)
C25 C24 C29 C28 -0.7(4)
C14 C15 C16 C17 -0.9(4)
C34 C33 C32 C31 -2.2(4)
C23 C18 C19 C20 -0.7(4)
C28 C27 C26 C25 0.0(4)
C58 C57 C56 C55 0.0(5)
C55 C54 C59 C58 0.0(4)
C1 S3 C2 C3 -80.9(2)
C10 S7 C11 S5 109.60(16)
C10 S7 C11 C6 -69.5(3)
C6 S8 C7 C8 -68.3(4)
C2 S3 C1 S1 -116.34(19)
C2 S3 C1 C5 64.6(3)
C20 C21 C22 C23 0.0(4)
C7 S8 C6 C11 59.1(3)
C7 S8 C6 S6 -120.78(18)
